data_4331297
loop_
_publ_author_name
'Maria Barsukova-Stuckart'
'Natalya V. Izarova'
'Ryan A. Barrett'
'Zhenxing Wang'
'Johan van Tol'
'Harold W. Kroto'
'Naresh S. Dalal'
'Pablo Jim\'enez-Lozano'
'Jorge J. Carb\'o'
'Josep M. Poblet'
'Marc S. von Gernler'
'Thomas Drewello'
'Pedro de Oliveira'
'Bineta Keita'
'Ulrich Kortz'

_publ_contact_author_address
;Jacobs University
School of Engineering and Science
P.O. Box 750 561
28725 Bremen
Germany
;
_publ_contact_author_email u.kortz@jacobs-university.de
_publ_contact_author_fax '+49-421-200 3229'
_publ_contact_author_name 'Ulrich Kortz'
_publ_contact_author_phone '+49-421-200 3235'
_publ_section_title
;
 Polyoxopalladates Encapsulating 8-Coordinated Metal Ions, [MO8PdII12L8]n-
 (M = Sc3+, Mn2+, Fe3+, Co2+, Ni2+, Cu2+, Zn2+, Lu3+; L = PhAsO32-,
 PhPO32-, SeO32-)
;
_journal_name_full 'Inorganic Chemistry'
_journal_page_first 13214
_journal_page_last 13228
_journal_paper_doi 10.1021/ic301537n
_journal_volume 51
_journal_year 2012
_chemical_formula_sum 'C48 H86 As8 Fe Na5 O55 Pd12'
_chemical_formula_weight 3590.13
_chemical_name_systematic
; 
 ? 
;
_space_group_IT_number 87
_symmetry_cell_setting tetragonal
_symmetry_space_group_name_Hall '-I 4'
_symmetry_space_group_name_H-M 'I 4/m'
_atom_sites_solution_hydrogens geom
_atom_sites_solution_primary direct
_atom_sites_solution_secondary difmap
_audit_creation_method SHELXL-97
_cell_angle_alpha 90.00
_cell_angle_beta 90.00
_cell_angle_gamma 90.00
_cell_formula_units_Z 2
_cell_length_a 15.8607(13)
_cell_length_b 15.8607(13)
_cell_length_c 24.9466(19)
_cell_measurement_reflns_used 2887
_cell_measurement_temperature 100(2)
_cell_measurement_theta_max 27.40
_cell_measurement_theta_min 2.99
_cell_volume 6275.6(9)
_computing_cell_refinement 'Bruker SAINT'
_computing_data_collection 'Bruker APEX2'
_computing_data_reduction 'Bruker SAINT'
_computing_molecular_graphics 'Bruker SHELXTL'
_computing_publication_material 'Bruker SHELXTL'
_computing_structure_refinement 'SHELXL-97 (Sheldrick, 2008)'
_computing_structure_solution 'SHELXS-97 (Sheldrick, 2008)'
_diffrn_ambient_temperature 100(2)
_diffrn_measured_fraction_theta_full 0.998
_diffrn_measured_fraction_theta_max 0.998
_diffrn_measurement_device_type 'Bruker APEX-II CCD'
_diffrn_measurement_method '\f and \w scans'
_diffrn_radiation_monochromator graphite
_diffrn_radiation_source 'fine-focus sealed tube'
_diffrn_radiation_type MoK\a
_diffrn_radiation_wavelength 0.71073
_diffrn_reflns_av_R_equivalents 0.0877
_diffrn_reflns_av_sigmaI/netI 0.0938
_diffrn_reflns_limit_h_max 22
_diffrn_reflns_limit_h_min -17
_diffrn_reflns_limit_k_max 21
_diffrn_reflns_limit_k_min -21
_diffrn_reflns_limit_l_max 34
_diffrn_reflns_limit_l_min -30
_diffrn_reflns_number 22602
_diffrn_reflns_theta_full 29.53
_diffrn_reflns_theta_max 29.53
_diffrn_reflns_theta_min 1.82
_exptl_absorpt_coefficient_mu 3.969
_exptl_absorpt_correction_T_max 0.5893
_exptl_absorpt_correction_T_min 0.4312
_exptl_absorpt_correction_type multi-scan
_exptl_absorpt_process_details SADABS
_exptl_crystal_colour red
_exptl_crystal_density_diffrn 1.900
_exptl_crystal_description octahedron
_exptl_crystal_F_000 3422
_exptl_crystal_size_max 0.27
_exptl_crystal_size_mid 0.15
_exptl_crystal_size_min 0.15
_refine_diff_density_max 1.735
_refine_diff_density_min -1.554
_refine_diff_density_rms 0.340
_refine_ls_extinction_method none
_refine_ls_goodness_of_fit_ref 0.991
_refine_ls_hydrogen_treatment constr
_refine_ls_matrix_type full
_refine_ls_number_parameters 158
_refine_ls_number_reflns 4485
_refine_ls_number_restraints 0
_refine_ls_restrained_S_all 0.991
_refine_ls_R_factor_all 0.0866
_refine_ls_R_factor_gt 0.0508
_refine_ls_shift/su_max 0.000
_refine_ls_shift/su_mean 0.000
_refine_ls_structure_factor_coef Fsqd
_refine_ls_weighting_details 'calc w=1/[\s^2^(Fo^2^)+(0.0929P)^2^+0.0000P] where P=(Fo^2^+2Fc^2^)/3'
_refine_ls_weighting_scheme calc
_refine_ls_wR_factor_gt 0.1538
_refine_ls_wR_factor_ref 0.1807
_reflns_number_gt 2695
_reflns_number_total 4485
_reflns_threshold_expression >2sigma(I)
_cod_data_source_file ic301537n_si_001_03.cif
_cod_data_source_block FePd12(PhAs)8_Na-1c
_cod_database_code 4331297

loop_
_symmetry_equiv_pos_as_xyz
'x, y, z'
'-x, -y, z'
'-y, x, z'
'y, -x, z'
'x+1/2, y+1/2, z+1/2'
'-x+1/2, -y+1/2, z+1/2'
'-y+1/2, x+1/2, z+1/2'
'y+1/2, -x+1/2, z+1/2'
'-x, -y, -z'
'x, y, -z'
'y, -x, -z'
'-y, x, -z'
'-x+1/2, -y+1/2, -z+1/2'
'x+1/2, y+1/2, -z+1/2'
'y+1/2, -x+1/2, -z+1/2'
'-y+1/2, x+1/2, -z+1/2'

loop_
_atom_site_label
_atom_site_type_symbol
_atom_site_fract_x
_atom_site_fract_y
_atom_site_fract_z
_atom_site_U_iso_or_equiv
_atom_site_adp_type
_atom_site_occupancy
_atom_site_symmetry_multiplicity
_atom_site_calc_flag
_atom_site_refinement_flags
Fe Fe 0.0000 0.0000 0.0000 0.0095(5) Uiso 1 8 d S
Pd1 Pd 0.07256(5) 0.19581(5) 0.0000 0.0156(2) Uani 1 2 d S
Pd2 Pd 0.13404(4) 0.06149(4) -0.09395(2) 0.01697(17) Uani 1 1 d .
As1 As 0.09253(5) 0.25239(5) -0.12105(3) 0.0210(2) Uani 1 1 d .
C1 C 0.1287(6) 0.3429(5) -0.1650(3) 0.0264(18) Uani 1 1 d .
C2 C 0.1836(6) 0.3273(7) -0.2074(4) 0.045(3) Uani 1 1 d .
H2A H 0.2044 0.2718 -0.2131 0.054 Uiso 1 1 calc R
C3 C 0.2084(7) 0.3925(8) -0.2415(4) 0.052(3) Uani 1 1 d .
H3A H 0.2453 0.3814 -0.2707 0.063 Uiso 1 1 calc R
C4 C 0.1806(8) 0.4684(8) -0.2331(5) 0.059(3) Uani 1 1 d .
H4A H 0.1975 0.5129 -0.2561 0.071 Uiso 1 1 calc R
C5 C 0.1283(11) 0.4844(8) -0.1921(6) 0.086(5) Uani 1 1 d .
H5A H 0.1087 0.5404 -0.1870 0.103 Uiso 1 1 calc R
C6 C 0.1017(8) 0.4212(7) -0.1564(5) 0.057(3) Uani 1 1 d .
H6A H 0.0655 0.4340 -0.1272 0.068 Uiso 1 1 calc R
O1 O 0.0396(3) 0.1072(3) -0.05168(18) 0.0160(11) Uani 1 1 d .
O2 O 0.1059(4) 0.2822(4) -0.0569(2) 0.0285(13) Uani 1 1 d .
O3 O 0.1534(4) 0.1698(3) -0.1369(2) 0.0306(14) Uani 1 1 d .
O4 O -0.0083(4) 0.2319(4) -0.1350(2) 0.0348(15) Uani 1 1 d .
O1W O 0.4258(5) 0.3990(5) -0.2693(3) 0.053(2) Uiso 1 1 d .
O2W O 0.3975(8) 0.3292(8) -0.1643(5) 0.035(3) Uiso 0.50 1 d P
O3W O 0.3251(16) 0.1771(16) -0.1205(9) 0.102(8) Uiso 0.50 1 d P
O4W O 0.3270(13) 0.4525(12) -0.1065(7) 0.079(6) Uiso 0.50 1 d P
O5W O -0.073(3) 0.405(3) -0.0642(16) 0.077(14) Uiso 0.25 1 d P
O6W O 0.1909(17) 0.4249(17) -0.0339(10) 0.039(6) Uiso 0.25 1 d P
O7W O -0.051(5) 0.389(4) -0.049(3) 0.038(15) Uiso 0.13 1 d P
O8W O 0.306(3) 0.268(3) 0.0000 0.070(14) Uiso 0.25 2 d SP
O9W O -0.017(3) 0.408(3) 0.0357(19) 0.025(11) Uiso 0.13 1 d P
O10W O 0.195(4) 0.367(4) 0.0000 0.083(16) Uiso 0.25 2 d SP
O11W O 0.3192(19) 0.215(2) -0.1019(11) 0.042(7) Uiso 0.25 1 d P

loop_
_atom_site_aniso_label
_atom_site_aniso_U_11
_atom_site_aniso_U_22
_atom_site_aniso_U_33
_atom_site_aniso_U_23
_atom_site_aniso_U_13
_atom_site_aniso_U_12
Pd1 0.0192(4) 0.0150(4) 0.0127(4) 0.000 0.000 -0.0019(3)
Pd2 0.0190(3) 0.0189(3) 0.0131(3) 0.0023(2) 0.0035(2) -0.0001(2)
As1 0.0288(5) 0.0190(4) 0.0151(4) 0.0045(3) 0.0012(3) -0.0038(3)
C1 0.038(5) 0.020(4) 0.022(4) 0.008(3) 0.002(4) -0.007(4)
C2 0.041(6) 0.043(6) 0.050(6) 0.023(5) 0.011(5) -0.008(5)
C3 0.046(7) 0.064(8) 0.047(6) 0.032(6) 0.017(5) -0.006(6)
C4 0.070(9) 0.053(8) 0.054(7) 0.037(6) 0.001(6) -0.020(7)
C5 0.127(14) 0.034(7) 0.098(11) 0.041(7) 0.017(10) 0.008(8)
C6 0.078(9) 0.035(6) 0.056(7) 0.015(5) 0.031(6) -0.003(6)
O1 0.020(3) 0.017(3) 0.011(2) 0.001(2) 0.002(2) -0.002(2)
O2 0.042(4) 0.024(3) 0.019(3) 0.005(2) 0.001(3) -0.008(3)
O3 0.045(4) 0.021(3) 0.026(3) 0.012(3) 0.010(3) 0.001(3)
O4 0.040(4) 0.030(3) 0.035(3) 0.015(3) -0.013(3) -0.014(3)

loop_
_atom_type_symbol
_atom_type_description
_atom_type_scat_dispersion_real
_atom_type_scat_dispersion_imag
_atom_type_scat_source
C C 0.0033 0.0016 'International Tables Vol C Tables 4.2.6.8 and 6.1.1.4'
H H 0.0000 0.0000 'International Tables Vol C Tables 4.2.6.8 and 6.1.1.4'
O O 0.0106 0.0060 'International Tables Vol C Tables 4.2.6.8 and 6.1.1.4'
Na Na 0.0362 0.0249 'International Tables Vol C Tables 4.2.6.8 and 6.1.1.4'
Fe Fe 0.3463 0.8444 'International Tables Vol C Tables 4.2.6.8 and 6.1.1.4'
As As 0.0499 2.0058 'International Tables Vol C Tables 4.2.6.8 and 6.1.1.4'
Pd Pd -0.9988 1.0072 'International Tables Vol C Tables 4.2.6.8 and 6.1.1.4'

loop_
_geom_angle_atom_site_label_1
_geom_angle_atom_site_label_2
_geom_angle_atom_site_label_3
_geom_angle
_geom_angle_site_symmetry_1
_geom_angle_site_symmetry_3
O1 Fe O1 180.0(2) 10 2
O1 Fe O1 70.36(12) 10 11
O1 Fe O1 109.64(12) 2 11
O1 Fe O1 109.64(12) 10 3
O1 Fe O1 70.36(12) 2 3
O1 Fe O1 180.0(3) 11 3
O1 Fe O1 109.1(2) 10 9
O1 Fe O1 70.9(2) 2 9
O1 Fe O1 70.36(12) 11 9
O1 Fe O1 109.64(12) 3 9
O1 Fe O1 70.36(12) 10 12
O1 Fe O1 109.64(12) 2 12
O1 Fe O1 109.1(2) 11 12
O1 Fe O1 70.9(2) 3 12
O1 Fe O1 70.36(12) 9 12
O1 Fe O1 109.64(12) 10 4
O1 Fe O1 70.36(12) 2 4
O1 Fe O1 70.9(2) 11 4
O1 Fe O1 109.1(2) 3 4
O1 Fe O1 109.64(12) 9 4
O1 Fe O1 180.0(3) 12 4
O1 Fe O1 70.9(2) 10 .
O1 Fe O1 109.1(2) 2 .
O1 Fe O1 109.64(12) 11 .
O1 Fe O1 70.36(12) 3 .
O1 Fe O1 180.0 9 .
O1 Fe O1 109.64(12) 12 .
O1 Fe O1 70.36(12) 4 .
O1 Pd1 O1 81.4(3) 10 .
O1 Pd1 O2 176.6(2) 10 .
O1 Pd1 O2 95.3(2) . .
O1 Pd1 O2 95.3(2) 10 10
O1 Pd1 O2 176.6(2) . 10
O2 Pd1 O2 88.0(3) . 10
O1 Pd2 O1 81.3(3) 4 .
O1 Pd2 O4 95.6(2) 4 4
O1 Pd2 O4 176.8(2) . 4
O1 Pd2 O3 175.9(2) 4 .
O1 Pd2 O3 94.9(2) . .
O4 Pd2 O3 88.3(2) 4 .
O4 As1 O3 110.5(3) . .
O4 As1 O2 112.0(3) . .
O3 As1 O2 111.8(3) . .
O4 As1 C1 108.4(3) . .
O3 As1 C1 106.3(3) . .
O2 As1 C1 107.4(3) . .
C6 C1 C2 119.3(8) . .
C6 C1 As1 121.1(7) . .
C2 C1 As1 119.6(7) . .
C1 C2 C3 120.5(10) . .
C4 C3 C2 119.4(11) . .
C3 C4 C5 120.7(11) . .
C6 C5 C4 122.2(12) . .
C1 C6 C5 117.9(11) . .
Pd2 O1 Pd2 114.4(2) 3 .
Pd2 O1 Pd1 114.3(2) 3 .
Pd2 O1 Pd1 114.1(2) . .
Pd2 O1 Fe 104.3(2) 3 .
Pd2 O1 Fe 104.1(2) . .
Pd1 O1 Fe 103.9(2) . .
As1 O2 Pd1 116.1(3) . .
As1 O3 Pd2 116.5(3) . .
As1 O4 Pd2 116.0(3) . 3
O11W O3W O5W 104(3) . 4
O9W O5W O7W 36(9) . .
O9W O5W O3W 139(2) . 3
O7W O5W O3W 122(10) . 3
O10W O6W O6W 47(2) . 10
O9W O7W O5W 135(10) . .
O5W O9W O7W 9(2) . .
O6W O10W O6W 86(4) 10 .

loop_
_geom_bond_atom_site_label_1
_geom_bond_atom_site_label_2
_geom_bond_distance
_geom_bond_site_symmetry_2
Fe O1 2.224(5) 10
Fe O1 2.224(5) 2
Fe O1 2.224(5) 11
Fe O1 2.224(5) 3
Fe O1 2.224(5) 9
Fe O1 2.224(5) 12
Fe O1 2.224(5) 4
Fe O1 2.224(5) .
Pd1 O1 1.978(5) 10
Pd1 O1 1.978(5) .
Pd1 O2 2.042(5) .
Pd1 O2 2.042(5) 10
Pd2 O1 1.965(5) 4
Pd2 O1 1.970(5) .
Pd2 O4 2.043(6) 4
Pd2 O3 2.049(5) .
As1 O4 1.669(6) .
As1 O3 1.674(6) .
As1 O2 1.683(6) .
As1 C1 1.895(8) .
C1 C6 1.331(14) .
C1 C2 1.393(13) .
C2 C3 1.396(13) .
C3 C4 1.300(16) .
C4 C5 1.341(18) .
C5 C6 1.405(15) .
O1 Pd2 1.965(5) 3
O4 Pd2 2.043(6) 3
O3W O11W 0.76(3) .
O3W O5W 2.52(5) 4
O5W O9W 2.65(7) .
O5W O7W 0.58(8) .
O5W O3W 2.52(5) 3
O6W O10W 1.25(4) .
O6W O6W 1.69(5) 10
O7W O9W 2.21(8) .
O10W O6W 1.25(4) 10
